data_7054872
loop_
_publ_author_name
'Kim, Jee Eon'
'Carroll, Patrick J.'
'Schelter, Eric J.'

_publ_section_title
;
 Structural variation in cerium aryloxide complexes templated by
 hemilabile K+--amine interactions
;
_journal_issue 8
_journal_name_full 'New J. Chem.'
_journal_page_first 6076
_journal_paper_doi 10.1039/C5NJ00848D
_journal_volume 39
_journal_year 2015
_chemical_formula_sum 'C61 H87 Ce F3 K N6 O6 S'
_chemical_formula_weight 1268.65
_space_group_IT_number 14
_symmetry_cell_setting monoclinic
_symmetry_Int_Tables_number 14
_symmetry_space_group_name_Hall '-P 2ybc'
_symmetry_space_group_name_H-M 'P 1 21/c 1'
_atom_sites_solution_hydrogens geom
_atom_sites_solution_primary direct
_audit_creation_method SHELXL-97
_audit_update_record
;
2015-05-21 deposited with the CCDC.
2015-05-26 downloaded from the CCDC.
;
_cell_angle_alpha 90.00
_cell_angle_beta 115.188(6)
_cell_angle_gamma 90.00
_cell_formula_units_Z 4
_cell_length_a 20.835(3)
_cell_length_b 14.682(2)
_cell_length_c 23.143(3)
_cell_measurement_temperature 143(1)
_cell_volume 6406.3(15)
_computing_data_collection 'Bruker APEX2'
_computing_data_reduction 'Bruker SAINT'
_computing_structure_refinement 'SHELXL-97 (Sheldrick, 2008)'
_computing_structure_solution 'SHELXS-97 (Sheldrick, 2008)'
_diffrn_ambient_temperature 143(1)
_diffrn_measured_fraction_theta_full 0.986
_diffrn_measured_fraction_theta_max 0.986
_diffrn_measurement_device 'CCD Area Detector'
_diffrn_measurement_device_type 'Bruker APEXII'
_diffrn_measurement_method 'phi and omega scans'
_diffrn_radiation_monochromator graphite
_diffrn_radiation_source 'sealed tube'
_diffrn_radiation_type MoK\a
_diffrn_radiation_wavelength 0.71073
_diffrn_reflns_av_R_equivalents 0.0323
_diffrn_reflns_av_unetI/netI 0.0196
_diffrn_reflns_limit_h_max 27
_diffrn_reflns_limit_h_min -27
_diffrn_reflns_limit_k_max 19
_diffrn_reflns_limit_k_min -19
_diffrn_reflns_limit_l_max 30
_diffrn_reflns_limit_l_min -30
_diffrn_reflns_number 156725
_diffrn_reflns_theta_full 27.61
_diffrn_reflns_theta_max 27.61
_diffrn_reflns_theta_min 1.76
_exptl_absorpt_coefficient_mu 0.868
_exptl_absorpt_correction_T_max 0.7456
_exptl_absorpt_correction_T_min 0.5879
_exptl_absorpt_correction_type multi-scan
_exptl_absorpt_process_details '(SADABS; Sheldrick, 2007)'
_exptl_crystal_density_diffrn 1.315
_exptl_crystal_density_method 'not measured'
_exptl_crystal_description plate
_exptl_crystal_F_000 2652
_exptl_crystal_size_max 0.35
_exptl_crystal_size_mid 0.12
_exptl_crystal_size_min 0.10
_refine_diff_density_max 1.348
_refine_diff_density_min -1.386
_refine_diff_density_rms 0.103
_refine_ls_extinction_method none
_refine_ls_goodness_of_fit_ref 1.098
_refine_ls_hydrogen_treatment constr
_refine_ls_matrix_type full
_refine_ls_number_parameters 725
_refine_ls_number_reflns 14667
_refine_ls_number_restraints 399
_refine_ls_restrained_S_all 1.093
_refine_ls_R_factor_all 0.0798
_refine_ls_R_factor_gt 0.0611
_refine_ls_shift/su_max 0.016
_refine_ls_shift/su_mean 0.000
_refine_ls_structure_factor_coef Fsqd
_refine_ls_weighting_details 'calc w=1/[\s^2^(Fo^2^)+(0.0376P)^2^+26.6785P] where P=(Fo^2^+2Fc^2^)/3'
_refine_ls_weighting_scheme calc
_refine_ls_wR_factor_gt 0.1329
_refine_ls_wR_factor_ref 0.1482
_reflns_number_gt 11862
_reflns_number_total 14667
_reflns_threshold_expression >2sigma(I)
_cod_data_source_file c5nj00848d2.cif
_cod_data_source_block Ce(OTf)K-UP4272
_cod_depositor_comments 'Adding full bibliography for 7054872--7054879.cif.'
_cod_original_sg_symbol_H-M 'P 21/c     '
_cod_database_code 7054872

loop_
_symmetry_equiv_pos_as_xyz
'x, y, z'
'-x, y+1/2, -z+1/2'
'-x, -y, -z'
'x, -y-1/2, z-1/2'

loop_
_atom_site_label
_atom_site_type_symbol
_atom_site_fract_x
_atom_site_fract_y
_atom_site_fract_z
_atom_site_U_iso_or_equiv
_atom_site_adp_type
_atom_site_occupancy
_atom_site_symmetry_multiplicity
_atom_site_calc_flag
_atom_site_refinement_flags
_atom_site_disorder_assembly
_atom_site_disorder_group
Ce1 Ce 0.284242(13) 0.348941(17) 0.156457(12) 0.03684(8) Uani 1 1 d . . .
K1 K 0.28070(5) 0.22879(7) 0.29244(5) 0.0406(2) Uani 1 1 d . . .
S1 S 0.29516(18) 0.46359(12) 0.00530(11) 0.1152(10) Uani 1 1 d . . .
F1 F 0.3236(3) 0.6304(3) 0.0394(2) 0.1109(16) Uani 1 1 d . . .
F2 F 0.2120(3) 0.5922(5) -0.0089(3) 0.161(3) Uani 1 1 d . . .
F3 F 0.2805(4) 0.6066(4) -0.0603(2) 0.162(3) Uani 1 1 d . . .
O1 O 0.37040(16) 0.3285(2) 0.25877(15) 0.0424(7) Uani 1 1 d . . .
O2 O 0.21045(15) 0.3691(2) 0.20559(13) 0.0379(7) Uani 1 1 d . . .
O3 O 0.26356(15) 0.1980(2) 0.16583(14) 0.0380(7) Uani 1 1 d . . .
O4 O 0.2893(2) 0.4394(2) 0.06313(17) 0.0546(9) Uani 1 1 d . . .
O5 O 0.2587(5) 0.4141(4) -0.0467(3) 0.159(4) Uani 1 1 d . . .
O6 O 0.3797(4) 0.4732(6) 0.0212(4) 0.150(3) Uani 1 1 d . . .
N1 N 0.3379(2) 0.5157(3) 0.20522(19) 0.0439(9) Uani 1 1 d . . .
N2 N 0.4232(2) 0.1705(3) 0.3718(2) 0.0573(11) Uani 1 1 d . . .
N3 N 0.1479(2) 0.3454(3) 0.06433(17) 0.0425(9) Uani 1 1 d . . .
N4 N 0.2201(2) 0.3536(3) 0.34861(17) 0.0453(9) Uani 1 1 d . . .
N5 N 0.3762(2) 0.2491(3) 0.1279(2) 0.0479(10) Uani 1 1 d . . .
N6 N 0.1864(2) 0.0822(3) 0.2405(2) 0.0491(10) Uani 1 1 d . . .
C1 C 0.4167(2) 0.3706(3) 0.3109(2) 0.0427(11) Uani 1 1 d . . .
C2 C 0.4123(3) 0.4652(3) 0.3190(2) 0.0440(11) Uani 1 1 d . . .
C3 C 0.4632(3) 0.5070(4) 0.3733(2) 0.0543(13) Uani 1 1 d . . .
H3 H 0.4600 0.5695 0.3779 0.072 Uiso 1 1 calc R . .
C4 C 0.5175(3) 0.4607(4) 0.4201(2) 0.0587(15) Uani 1 1 d . . .
C5 C 0.5203(3) 0.3676(4) 0.4121(2) 0.0552(14) Uani 1 1 d . . .
H5 H 0.5567 0.3347 0.4434 0.073 Uiso 1 1 calc R . .
C6 C 0.4709(2) 0.3207(4) 0.3595(2) 0.0465(11) Uani 1 1 d . . .
C7 C 0.3505(3) 0.5179(3) 0.2733(2) 0.0476(11) Uani 1 1 d . . .
H7a H 0.3082 0.4954 0.2762 0.063 Uiso 1 1 calc R . .
H7b H 0.3566 0.5810 0.2871 0.063 Uiso 1 1 calc R . .
C8 C 0.2776(3) 0.5758(4) 0.1693(3) 0.0578(13) Uani 1 1 d . . .
H8a H 0.2870 0.6356 0.1878 0.087 Uiso 1 1 calc R . .
H8b H 0.2355 0.5519 0.1710 0.087 Uiso 1 1 calc R . .
H8c H 0.2708 0.5792 0.1257 0.087 Uiso 1 1 calc R . .
C9 C 0.4012(3) 0.5488(4) 0.1987(3) 0.0538(13) Uani 1 1 d . . .
H9a H 0.3920 0.5498 0.1544 0.081 Uiso 1 1 calc R . .
H9b H 0.4405 0.5090 0.2215 0.081 Uiso 1 1 calc R . .
H9c H 0.4125 0.6092 0.2160 0.081 Uiso 1 1 calc R . .
C10 C 0.5730(4) 0.5089(5) 0.4774(3) 0.081(2) Uani 1 1 d . . .
H10a H 0.6154 0.5167 0.4713 0.122 Uiso 1 1 calc R . .
H10b H 0.5834 0.4730 0.5151 0.122 Uiso 1 1 calc R . .
H10c H 0.5553 0.5674 0.4823 0.122 Uiso 1 1 calc R . .
C11 C 0.4752(3) 0.2190(4) 0.3559(3) 0.0536(12) Uani 1 1 d . . .
H11a H 0.4679 0.2023 0.3129 0.071 Uiso 1 1 calc R . .
H11b H 0.5225 0.1995 0.3849 0.071 Uiso 1 1 calc R . .
C12 C 0.4397(4) 0.1823(5) 0.4393(3) 0.081(2) Uani 1 1 d . . .
H12a H 0.4061 0.1491 0.4493 0.122 Uiso 1 1 calc R . .
H12b H 0.4373 0.2458 0.4481 0.122 Uiso 1 1 calc R . .
H12c H 0.4866 0.1599 0.4648 0.122 Uiso 1 1 calc R . .
C13 C 0.4240(4) 0.0736(4) 0.3582(4) 0.085(2) Uani 1 1 d . . .
H13a H 0.4085 0.0650 0.3131 0.127 Uiso 1 1 calc R . .
H13b H 0.3926 0.0416 0.3718 0.127 Uiso 1 1 calc R . .
H13c H 0.4712 0.0503 0.3806 0.127 Uiso 1 1 calc R . .
C14 C 0.1430(2) 0.3729(3) 0.1966(2) 0.0361(9) Uani 1 1 d . . .
C15 C 0.0883(2) 0.3438(3) 0.1396(2) 0.0373(9) Uani 1 1 d . . .
C16 C 0.0182(2) 0.3509(4) 0.1311(2) 0.0515(12) Uani 1 1 d . . .
H16 H -0.0178 0.3309 0.0929 0.069 Uiso 1 1 calc R . .
C17 C 0.0004(3) 0.3866(4) 0.1776(3) 0.0592(14) Uani 1 1 d . . .
C18 C 0.0550(3) 0.4123(4) 0.2346(2) 0.0514(12) Uani 1 1 d . . .
H18 H 0.0440 0.4350 0.2668 0.068 Uiso 1 1 calc R . .
C19 C 0.1258(2) 0.4057(3) 0.2460(2) 0.0383(9) Uani 1 1 d . . .
C20 C 0.1042(2) 0.2948(3) 0.0897(2) 0.0442(10) Uani 1 1 d . . .
H20a H 0.1283 0.2382 0.1080 0.059 Uiso 1 1 calc R . .
H20b H 0.0596 0.2792 0.0543 0.059 Uiso 1 1 calc R . .
C21 C 0.1525(3) 0.2892(5) 0.0135(3) 0.0658(16) Uani 1 1 d . . .
H21a H 0.1056 0.2767 -0.0186 0.099 Uiso 1 1 calc R . .
H21b H 0.1760 0.2329 0.0313 0.099 Uiso 1 1 calc R . .
H21c H 0.1788 0.3214 -0.0055 0.099 Uiso 1 1 calc R . .
C22 C 0.1146(3) 0.4328(4) 0.0375(3) 0.0662(15) Uani 1 1 d . . .
H22a H 0.1432 0.4647 0.0208 0.099 Uiso 1 1 calc R . .
H22b H 0.1104 0.4688 0.0704 0.099 Uiso 1 1 calc R . .
H22c H 0.0683 0.4222 0.0038 0.099 Uiso 1 1 calc R . .
C23 C -0.0773(3) 0.3962(7) 0.1659(4) 0.099(3) Uani 1 1 d . . .
H23a H -0.1041 0.4216 0.1243 0.148 Uiso 1 1 calc R . .
H23b H -0.0805 0.4356 0.1977 0.148 Uiso 1 1 calc R . .
H23c H -0.0960 0.3373 0.1685 0.148 Uiso 1 1 calc R . .
C24 C 0.1836(3) 0.4325(3) 0.3090(2) 0.0443(11) Uani 1 1 d . . .
H24a H 0.2180 0.4696 0.3017 0.059 Uiso 1 1 calc R . .
H24b H 0.1636 0.4694 0.3321 0.059 Uiso 1 1 calc R . .
C25 C 0.1744(3) 0.3057(4) 0.3717(3) 0.0640(15) Uani 1 1 d . . .
H25a H 0.1623 0.3456 0.3984 0.096 Uiso 1 1 calc R . .
H25b H 0.1989 0.2533 0.3959 0.096 Uiso 1 1 calc R . .
H25c H 0.1319 0.2865 0.3361 0.096 Uiso 1 1 calc R . .
C26 C 0.2845(3) 0.3856(5) 0.4030(2) 0.0712(17) Uani 1 1 d . . .
H26a H 0.2715 0.4262 0.4287 0.107 Uiso 1 1 calc R . .
H26b H 0.3144 0.4171 0.3874 0.107 Uiso 1 1 calc R . .
H26c H 0.3097 0.3344 0.4283 0.107 Uiso 1 1 calc R . .
C27 C 0.2883(2) 0.1140(3) 0.1688(2) 0.0380(9) Uani 1 1 d U . .
C28 C 0.3546(3) 0.0966(3) 0.1685(2) 0.0462(10) Uani 1 1 d U . .
C29 C 0.3776(4) 0.0076(4) 0.1707(3) 0.0739(17) Uani 1 1 d U . .
H29 H 0.4217 -0.0028 0.1709 0.098 Uiso 1 1 calc R . .
C30 C 0.3380(5) -0.0658(4) 0.1728(4) 0.095(2) Uani 1 1 d U . .
C31 C 0.2734(4) -0.0487(4) 0.1743(3) 0.0799(18) Uani 1 1 d U . .
H31 H 0.2461 -0.0977 0.1763 0.106 Uiso 1 1 calc R . .
C32 C 0.2480(3) 0.0390(3) 0.1731(2) 0.0493(11) Uani 1 1 d U . .
C33 C 0.4042(3) 0.1726(4) 0.1725(3) 0.0528(12) Uani 1 1 d . . .
H33a H 0.4231 0.1969 0.2156 0.070 Uiso 1 1 calc R . .
H33b H 0.4438 0.1467 0.1665 0.070 Uiso 1 1 calc R . .
C34 C 0.4348(3) 0.3133(5) 0.1401(4) 0.087(2) Uani 1 1 d . . .
H34a H 0.4725 0.2827 0.1346 0.131 Uiso 1 1 calc R . .
H34b H 0.4520 0.3359 0.1830 0.131 Uiso 1 1 calc R . .
H34c H 0.4181 0.3633 0.1107 0.131 Uiso 1 1 calc R . .
C35 C 0.3487(4) 0.2172(4) 0.0620(3) 0.0652(16) Uani 1 1 d . . .
H35a H 0.3331 0.2684 0.0336 0.098 Uiso 1 1 calc R . .
H35b H 0.3094 0.1768 0.0535 0.098 Uiso 1 1 calc R . .
H35c H 0.3854 0.1854 0.0556 0.098 Uiso 1 1 calc R . .
C36 C 0.3660(7) -0.1621(5) 0.1762(6) 0.167(5) Uani 1 1 d U . .
H36a H 0.4114 -0.1602 0.1750 0.250 Uiso 1 1 calc R . .
H36b H 0.3335 -0.1967 0.1406 0.250 Uiso 1 1 calc R . .
H36c H 0.3707 -0.1902 0.2153 0.250 Uiso 1 1 calc R . .
C37 C 0.1783(3) 0.0541(4) 0.1769(2) 0.0528(12) Uani 1 1 d . . .
H37a H 0.1517 0.1004 0.1461 0.070 Uiso 1 1 calc R . .
H37b H 0.1510 -0.0019 0.1651 0.070 Uiso 1 1 calc R . .
C38 C 0.2154(3) 0.0078(4) 0.2866(3) 0.0606(14) Uani 1 1 d . . .
H38a H 0.1840 -0.0436 0.2728 0.091 Uiso 1 1 calc R . .
H38b H 0.2200 0.0276 0.3277 0.091 Uiso 1 1 calc R . .
H38c H 0.2611 -0.0092 0.2894 0.091 Uiso 1 1 calc R . .
C39 C 0.1181(3) 0.1097(5) 0.2380(4) 0.0769(19) Uani 1 1 d . . .
H39a H 0.1014 0.1627 0.2115 0.115 Uiso 1 1 calc R . .
H39b H 0.1234 0.1236 0.2803 0.115 Uiso 1 1 calc R . .
H39c H 0.0846 0.0610 0.2205 0.115 Uiso 1 1 calc R . .
C40 C 0.2791(7) 0.5799(6) -0.0059(4) 0.119(4) Uani 1 1 d . . .
C41 C 0.2656(4) 0.7839(6) -0.1808(4) 0.078(3) Uani 0.55 1 d PGU A 1
C42 C 0.3077(5) 0.8225(7) -0.1216(4) 0.094(4) Uani 0.55 1 d PGU A 1
H42 H 0.2898 0.8693 -0.1056 0.126 Uiso 0.55 1 calc PR A 1
C43 C 0.3767(5) 0.7911(9) -0.0864(4) 0.110(5) Uani 0.55 1 d PGU A 1
H43 H 0.4048 0.8169 -0.0470 0.146 Uiso 0.55 1 calc PR A 1
C44 C 0.4036(5) 0.7210(9) -0.1105(5) 0.117(5) Uani 0.55 1 d PGU A 1
H44 H 0.4496 0.7000 -0.0871 0.156 Uiso 0.55 1 calc PR A 1
C45 C 0.3614(6) 0.6823(7) -0.1697(6) 0.114(4) Uani 0.55 1 d PGU A 1
H45 H 0.3793 0.6356 -0.1857 0.151 Uiso 0.55 1 calc PR A 1
C46 C 0.2924(6) 0.7138(7) -0.2048(4) 0.095(2) Uani 0.55 1 d PGU A 1
H46 H 0.2643 0.6880 -0.2443 0.127 Uiso 0.55 1 calc PR A 1
C47 C 0.1894(5) 0.8186(10) -0.2196(6) 0.126(6) Uani 0.55 1 d PGU A 1
H47a H 0.1678 0.7851 -0.2589 0.189 Uiso 0.55 1 calc PR A 1
H47b H 0.1906 0.8821 -0.2289 0.189 Uiso 0.55 1 calc PR A 1
H47c H 0.1623 0.8102 -0.1953 0.189 Uiso 0.55 1 calc PR A 1
C41' C 0.3441(6) 0.7282(7) -0.1349(5) 0.096(4) Uani 0.45 1 d PGU B 2
C42' C 0.3292(8) 0.8021(9) -0.1048(5) 0.114(7) Uani 0.45 1 d PGU B 2
H42' H 0.3604 0.8177 -0.0634 0.152 Uiso 0.45 1 calc PR B 2
C43' C 0.2674(9) 0.8527(9) -0.1368(7) 0.126(7) Uani 0.45 1 d PGU B 2
H43' H 0.2574 0.9020 -0.1167 0.167 Uiso 0.45 1 calc PR B 2
C44' C 0.2205(8) 0.8293(10) -0.1990(7) 0.113(6) Uani 0.45 1 d PGU B 2
H44' H 0.1793 0.8630 -0.2204 0.150 Uiso 0.45 1 calc PR B 2
C45' C 0.2354(7) 0.7554(10) -0.2291(5) 0.112(5) Uani 0.45 1 d PGU B 2
H45' H 0.2042 0.7398 -0.2706 0.149 Uiso 0.45 1 calc PR B 2
C46' C 0.2972(8) 0.7048(9) -0.1971(5) 0.095(2) Uani 0.45 1 d PGU B 2
H46' H 0.3072 0.6556 -0.2172 0.127 Uiso 0.45 1 calc PR B 2
C47' C 0.4123(7) 0.6724(12) -0.0996(8) 0.134(8) Uani 0.45 1 d PGU B 2
H47a' H 0.4145 0.6243 -0.1268 0.200 Uiso 0.45 1 calc PR B 2
H47b' H 0.4121 0.6467 -0.0615 0.200 Uiso 0.45 1 calc PR B 2
H47c' H 0.4529 0.7114 -0.0884 0.200 Uiso 0.45 1 calc PR B 2
C48 C -0.0375(2) 0.2990(3) -0.1443(2) 0.107(2) Uani 1 1 d GU . .
C49 C -0.0676(3) 0.3590(3) -0.1161(3) 0.090(2) Uani 1 1 d GU . .
H49 H -0.0679 0.4213 -0.1237 0.120 Uiso 1 1 calc R . .
C50 C -0.0974(3) 0.3257(4) -0.0765(3) 0.121(3) Uani 1 1 d GU . .
H50 H -0.1175 0.3657 -0.0577 0.161 Uiso 1 1 calc R . .
C51 C -0.0970(3) 0.2324(5) -0.0651(3) 0.115(3) Uani 1 1 d GU . .
H51 H -0.1168 0.2101 -0.0387 0.154 Uiso 1 1 calc R . .
C52 C -0.0668(3) 0.1723(3) -0.0933(3) 0.121(3) Uani 1 1 d GU . .
H52 H -0.0665 0.1101 -0.0857 0.161 Uiso 1 1 calc R . .
C53 C -0.0371(3) 0.2057(3) -0.1329(3) 0.106(2) Uani 1 1 d GU . .
H53 H -0.0170 0.1656 -0.1517 0.142 Uiso 1 1 calc R . .
C54 C -0.0046(4) 0.3358(5) -0.1880(3) 0.147(4) Uani 1 1 d GU . .
H54a H -0.0092 0.4009 -0.1908 0.221 Uiso 1 1 calc R . .
H54b H -0.0288 0.3098 -0.2298 0.221 Uiso 1 1 calc R . .
H54c H 0.0447 0.3196 -0.1706 0.221 Uiso 1 1 calc R . .
C55 C 0.1953(3) -0.0974(5) -0.0186(3) 0.150(4) Uani 1 1 d GU . .
C56 C 0.1486(4) -0.1471(5) -0.0710(3) 0.148(4) Uani 1 1 d GU . .
H56 H 0.1646 -0.1980 -0.0849 0.196 Uiso 1 1 calc R . .
C57 C 0.0777(4) -0.1205(5) -0.1025(3) 0.144(4) Uani 1 1 d GU . .
H57 H 0.0465 -0.1537 -0.1374 0.192 Uiso 1 1 calc R . .
C58 C 0.0537(3) -0.0442(6) -0.0816(3) 0.153(4) Uani 1 1 d GU . .
H58 H 0.0064 -0.0265 -0.1026 0.203 Uiso 1 1 calc R . .
C59 C 0.1004(4) 0.0055(5) -0.0293(3) 0.155(4) Uani 1 1 d GU . .
H59 H 0.0844 0.0564 -0.0154 0.206 Uiso 1 1 calc R . .
C60 C 0.1713(4) -0.0211(5) 0.0022(2) 0.147(4) Uani 1 1 d GU . .
H60 H 0.2024 0.0121 0.0372 0.196 Uiso 1 1 calc R . .
C61 C 0.2735(4) -0.1268(9) 0.0162(5) 0.326(12) Uani 1 1 d GU . .
H61a H 0.2983 -0.0856 0.0508 0.489 Uiso 1 1 calc R . .
H61b H 0.2950 -0.1256 -0.0132 0.489 Uiso 1 1 calc R . .
H61c H 0.2760 -0.1874 0.0326 0.489 Uiso 1 1 calc R . .

loop_
_atom_site_aniso_label
_atom_site_aniso_U_11
_atom_site_aniso_U_22
_atom_site_aniso_U_33
_atom_site_aniso_U_23
_atom_site_aniso_U_13
_atom_site_aniso_U_12
Ce1 0.04375(14) 0.03780(14) 0.03898(13) -0.00716(10) 0.02724(11) -0.00560(11)
K1 0.0412(5) 0.0426(5) 0.0413(5) -0.0051(4) 0.0207(4) -0.0066(4)
S1 0.253(3) 0.0535(10) 0.1014(15) -0.0047(9) 0.136(2) -0.0173(14)
F1 0.154(4) 0.071(3) 0.093(3) 0.005(2) 0.039(3) -0.035(3)
F2 0.111(4) 0.237(8) 0.146(5) 0.108(5) 0.065(4) 0.041(5)
F3 0.279(8) 0.129(4) 0.076(3) 0.020(3) 0.075(4) -0.083(5)
O1 0.0364(16) 0.0462(18) 0.0436(17) -0.0115(14) 0.0160(13) -0.0078(13)
O2 0.0358(15) 0.0510(18) 0.0325(14) -0.0073(13) 0.0200(12) -0.0042(13)
O3 0.0310(14) 0.0405(17) 0.0465(17) -0.0071(13) 0.0202(13) -0.0029(12)
O4 0.075(2) 0.050(2) 0.054(2) 0.0009(16) 0.0424(19) -0.0040(18)
O5 0.306(10) 0.113(5) 0.062(3) -0.016(3) 0.083(5) -0.109(6)
O6 0.175(7) 0.180(7) 0.172(7) 0.026(6) 0.147(6) 0.032(6)
N1 0.056(2) 0.036(2) 0.050(2) -0.0070(17) 0.0323(19) -0.0067(17)
N2 0.050(2) 0.051(3) 0.061(3) 0.003(2) 0.013(2) -0.008(2)
N3 0.052(2) 0.047(2) 0.0301(17) -0.0077(16) 0.0196(16) 0.0005(18)
N4 0.049(2) 0.060(3) 0.0312(18) -0.0037(17) 0.0212(16) -0.0035(19)
N5 0.052(2) 0.050(2) 0.059(2) -0.0074(19) 0.040(2) -0.0031(19)
N6 0.046(2) 0.048(2) 0.065(3) -0.008(2) 0.034(2) -0.0102(18)
C1 0.037(2) 0.057(3) 0.043(2) -0.011(2) 0.0249(19) -0.016(2)
C2 0.053(3) 0.048(3) 0.043(2) -0.012(2) 0.032(2) -0.019(2)
C3 0.074(4) 0.052(3) 0.050(3) -0.013(2) 0.039(3) -0.032(3)
C4 0.067(3) 0.073(4) 0.041(3) -0.016(3) 0.028(3) -0.040(3)
C5 0.045(3) 0.082(4) 0.040(2) -0.005(2) 0.019(2) -0.026(3)
C6 0.041(2) 0.062(3) 0.042(2) -0.006(2) 0.022(2) -0.016(2)
C7 0.064(3) 0.039(2) 0.055(3) -0.014(2) 0.040(3) -0.012(2)
C8 0.069(4) 0.043(3) 0.065(3) -0.003(2) 0.032(3) 0.001(3)
C9 0.064(3) 0.052(3) 0.057(3) -0.001(2) 0.037(3) -0.016(3)
C10 0.094(5) 0.099(5) 0.045(3) -0.019(3) 0.024(3) -0.061(4)
C11 0.041(3) 0.065(3) 0.047(3) -0.004(2) 0.013(2) 0.000(2)
C12 0.096(5) 0.080(5) 0.073(4) 0.010(4) 0.042(4) -0.024(4)
C13 0.084(5) 0.056(4) 0.089(5) 0.000(3) 0.012(4) -0.007(3)
C14 0.037(2) 0.036(2) 0.042(2) -0.0049(17) 0.0228(18) -0.0011(17)
C15 0.036(2) 0.041(2) 0.036(2) -0.0047(18) 0.0171(17) 0.0008(18)
C16 0.035(2) 0.071(3) 0.047(3) -0.006(2) 0.016(2) -0.001(2)
C17 0.037(2) 0.081(4) 0.065(3) -0.004(3) 0.027(2) 0.007(3)
C18 0.051(3) 0.060(3) 0.056(3) -0.007(2) 0.035(2) 0.007(2)
C19 0.043(2) 0.040(2) 0.039(2) -0.0030(18) 0.0242(19) 0.0022(19)
C20 0.044(2) 0.050(3) 0.037(2) -0.010(2) 0.0153(19) -0.001(2)
C21 0.076(4) 0.085(4) 0.043(3) -0.026(3) 0.032(3) -0.013(3)
C22 0.078(4) 0.069(4) 0.056(3) 0.011(3) 0.033(3) 0.012(3)
C23 0.047(3) 0.159(8) 0.098(5) -0.025(5) 0.038(4) 0.008(4)
C24 0.053(3) 0.049(3) 0.041(2) -0.015(2) 0.029(2) -0.008(2)
C25 0.079(4) 0.074(4) 0.053(3) 0.001(3) 0.042(3) -0.008(3)
C26 0.064(4) 0.108(5) 0.037(3) -0.013(3) 0.018(3) -0.008(4)
C27 0.043(2) 0.037(2) 0.036(2) -0.0089(17) 0.0194(18) -0.0057(17)
C28 0.061(3) 0.046(2) 0.045(2) 0.003(2) 0.035(2) 0.010(2)
C29 0.115(4) 0.059(3) 0.089(4) 0.019(3) 0.083(4) 0.032(3)
C30 0.170(6) 0.046(3) 0.137(5) 0.017(3) 0.131(5) 0.027(3)
C31 0.139(5) 0.041(2) 0.104(5) -0.002(3) 0.094(4) -0.002(3)
C32 0.074(3) 0.041(2) 0.043(2) -0.009(2) 0.035(2) -0.010(2)
C33 0.044(3) 0.063(3) 0.057(3) -0.009(2) 0.027(2) 0.009(2)
C34 0.064(4) 0.079(5) 0.150(7) -0.029(5) 0.074(5) -0.019(3)
C35 0.103(5) 0.059(3) 0.058(3) -0.002(3) 0.058(3) 0.005(3)
C36 0.297(13) 0.059(3) 0.287(13) 0.048(6) 0.261(12) 0.059(6)
C37 0.052(3) 0.050(3) 0.052(3) -0.010(2) 0.018(2) -0.023(2)
C38 0.060(3) 0.077(4) 0.056(3) 0.001(3) 0.036(3) -0.005(3)
C39 0.059(4) 0.069(4) 0.124(6) -0.001(4) 0.059(4) -0.003(3)
C40 0.200(11) 0.087(6) 0.064(5) 0.006(4) 0.050(6) -0.059(7)
C41 0.105(7) 0.076(7) 0.063(6) -0.002(5) 0.044(5) -0.040(5)
C42 0.135(9) 0.103(10) 0.066(7) -0.022(7) 0.062(7) -0.040(8)
C43 0.118(9) 0.152(12) 0.066(8) -0.005(7) 0.046(6) -0.057(9)
C44 0.103(9) 0.165(15) 0.098(9) 0.026(9) 0.057(7) -0.021(9)
C45 0.131(9) 0.112(10) 0.108(9) 0.008(8) 0.061(8) -0.016(8)
C46 0.133(6) 0.070(5) 0.087(5) -0.021(4) 0.051(4) -0.037(4)
C47 0.127(11) 0.099(12) 0.128(14) 0.024(11) 0.031(9) -0.017(9)
C41' 0.123(9) 0.094(9) 0.088(8) -0.006(7) 0.060(6) -0.044(7)
C42' 0.159(15) 0.097(12) 0.079(10) -0.017(8) 0.044(10) -0.031(11)
C43' 0.183(16) 0.098(12) 0.088(10) 0.000(9) 0.052(11) -0.008(10)
C44' 0.143(15) 0.093(13) 0.106(11) 0.002(10) 0.054(10) -0.007(10)
C45' 0.150(12) 0.087(11) 0.097(10) -0.009(8) 0.050(9) -0.018(9)
C46' 0.133(6) 0.070(5) 0.087(5) -0.021(4) 0.051(4) -0.037(4)
C47' 0.125(14) 0.142(19) 0.133(16) -0.002(15) 0.054(10) -0.025(11)
C48 0.085(5) 0.100(5) 0.129(7) 0.013(5) 0.038(5) 0.010(5)
C49 0.074(4) 0.075(4) 0.110(6) -0.006(4) 0.026(4) 0.019(4)
C50 0.120(7) 0.118(6) 0.114(7) 0.019(6) 0.039(5) 0.018(6)
C51 0.105(7) 0.125(7) 0.099(6) 0.012(5) 0.026(5) -0.015(6)
C52 0.105(7) 0.093(6) 0.140(8) -0.009(5) 0.027(5) -0.025(5)
C53 0.095(6) 0.065(4) 0.136(7) -0.001(4) 0.028(5) 0.003(4)
C54 0.127(9) 0.180(11) 0.153(10) 0.043(8) 0.078(7) 0.021(8)
C55 0.152(7) 0.190(10) 0.087(6) 0.031(6) 0.031(5) -0.073(7)
C56 0.181(9) 0.161(9) 0.092(7) 0.014(6) 0.050(6) -0.041(7)
C57 0.149(8) 0.165(10) 0.098(7) 0.012(6) 0.034(6) -0.060(8)
C58 0.161(8) 0.184(11) 0.094(7) -0.018(7) 0.035(6) -0.058(7)
C59 0.170(8) 0.179(9) 0.086(6) 0.015(6) 0.026(6) -0.080(7)
C60 0.185(8) 0.168(9) 0.061(5) 0.014(5) 0.026(5) -0.093(7)
C61 0.184(12) 0.42(3) 0.28(2) 0.00(2) 0.010(13) 0.009(15)

loop_
_atom_type_symbol
_atom_type_description
_atom_type_scat_dispersion_real
_atom_type_scat_dispersion_imag
_atom_type_scat_source
C C 0.0033 0.0016 'International Tables Vol C Tables 4.2.6.8 and 6.1.1.4'
H H 0.0000 0.0000 'International Tables Vol C Tables 4.2.6.8 and 6.1.1.4'
N N 0.0061 0.0033 'International Tables Vol C Tables 4.2.6.8 and 6.1.1.4'
O O 0.0106 0.0060 'International Tables Vol C Tables 4.2.6.8 and 6.1.1.4'
F F 0.0171 0.0103 'International Tables Vol C Tables 4.2.6.8 and 6.1.1.4'
S S 0.1246 0.1234 'International Tables Vol C Tables 4.2.6.8 and 6.1.1.4'
K K 0.2009 0.2494 'International Tables Vol C Tables 4.2.6.8 and 6.1.1.4'
Ce Ce -0.2486 2.6331 'International Tables Vol C Tables 4.2.6.8 and 6.1.1.4'

loop_
_geom_angle_atom_site_label_1
_geom_angle_atom_site_label_2
_geom_angle_atom_site_label_3
_geom_angle
O3 Ce1 O2 83.39(11)
O3 Ce1 O1 82.66(11)
O2 Ce1 O1 84.28(11)
O3 Ce1 O4 131.03(11)
O2 Ce1 O4 128.74(11)
O1 Ce1 O4 129.60(12)
O3 Ce1 N5 71.31(11)
O2 Ce1 N5 152.41(12)
O1 Ce1 N5 81.80(12)
O4 Ce1 N5 77.85(12)
O3 Ce1 N1 153.06(11)
O2 Ce1 N1 85.52(11)
O1 Ce1 N1 71.84(12)
O4 Ce1 N1 74.22(11)
N5 Ce1 N1 112.26(12)
O3 Ce1 N3 83.12(11)
O2 Ce1 N3 72.24(10)
O1 Ce1 N3 153.75(11)
O4 Ce1 N3 75.83(12)
N5 Ce1 N3 114.06(12)
N1 Ce1 N3 116.56(12)
O1 K1 N6 136.45(11)
O1 K1 O2 67.38(9)
N6 K1 O2 101.44(12)
O1 K1 O3 65.89(9)
N6 K1 O3 71.25(11)
O2 K1 O3 65.17(9)
O1 K1 N4 106.02(11)
N6 K1 N4 108.90(12)
O2 K1 N4 69.92(10)
O3 K1 N4 133.84(11)
O1 K1 N2 72.34(12)
N6 K1 N2 112.84(13)
O2 K1 N2 139.04(11)
O3 K1 N2 104.74(12)
N4 K1 N2 116.06(13)
O5 S1 O4 117.6(3)
O5 S1 O6 113.2(5)
O4 S1 O6 108.6(3)
O5 S1 C40 113.7(5)
O4 S1 C40 107.1(3)
O6 S1 C40 94.0(5)
C1 O1 Ce1 144.9(3)
C1 O1 K1 108.0(2)
Ce1 O1 K1 91.98(10)
C14 O2 Ce1 144.7(3)
C14 O2 K1 109.6(2)
Ce1 O2 K1 90.27(10)
C27 O3 Ce1 145.2(3)
C27 O3 K1 102.6(2)
Ce1 O3 K1 89.86(10)
S1 O4 Ce1 163.1(2)
C8 N1 C9 109.4(4)
C8 N1 C7 108.0(4)
C9 N1 C7 109.9(4)
C8 N1 Ce1 101.7(3)
C9 N1 Ce1 118.8(3)
C7 N1 Ce1 108.4(3)
C12 N2 C13 109.1(5)
C12 N2 C11 110.3(4)
C13 N2 C11 109.9(5)
C12 N2 K1 111.0(4)
C13 N2 K1 104.8(4)
C11 N2 K1 111.5(3)
C22 N3 C21 109.4(4)
C22 N3 C20 110.3(4)
C21 N3 C20 107.3(4)
C22 N3 Ce1 117.5(3)
C21 N3 Ce1 103.6(3)
C20 N3 Ce1 108.1(3)
C25 N4 C26 109.9(4)
C25 N4 C24 111.3(4)
C26 N4 C24 108.8(4)
C25 N4 K1 110.2(3)
C26 N4 K1 100.2(3)
C24 N4 K1 115.8(2)
C35 N5 C33 110.6(4)
C35 N5 C34 109.3(5)
C33 N5 C34 107.8(5)
C35 N5 Ce1 115.1(3)
C33 N5 Ce1 110.8(3)
C34 N5 Ce1 102.8(3)
C39 N6 C38 109.2(4)
C39 N6 C37 110.2(5)
C38 N6 C37 110.9(4)
C39 N6 K1 107.3(3)
C38 N6 K1 105.2(3)
C37 N6 K1 113.9(3)
O1 C1 C2 120.9(5)
O1 C1 C6 120.4(4)
C2 C1 C6 118.7(4)
O1 C1 K1 50.1(2)
C2 C1 K1 121.6(3)
C6 C1 K1 97.1(3)
C3 C2 C1 119.1(5)
C3 C2 C7 120.4(5)
C1 C2 C7 120.3(4)
C4 C3 C2 123.4(5)
C3 C4 C5 116.9(5)
C3 C4 C10 121.9(6)
C5 C4 C10 121.2(6)
C4 C5 C6 123.1(6)
C5 C6 C1 118.7(5)
C5 C6 C11 120.1(5)
C1 C6 C11 121.2(4)
N1 C7 C2 116.8(4)
N2 C11 C6 113.6(4)
O2 C14 C15 121.2(4)
O2 C14 C19 120.0(4)
C15 C14 C19 118.7(4)
O2 C14 K1 49.4(2)
C15 C14 K1 122.3(3)
C19 C14 K1 96.6(3)
C16 C15 C14 119.8(4)
C16 C15 C20 119.1(4)
C14 C15 C20 120.8(4)
C17 C16 C15 122.1(5)
C18 C17 C16 117.6(4)
C18 C17 C23 121.6(5)
C16 C17 C23 120.8(5)
C17 C18 C19 122.7(4)
C18 C19 C14 119.0(4)
C18 C19 C24 121.1(4)
C14 C19 C24 119.9(4)
N3 C20 C15 115.9(4)
N4 C24 C19 112.9(4)
O3 C27 C28 121.9(4)
O3 C27 C32 119.9(4)
C28 C27 C32 118.2(4)
O3 C27 K1 54.8(2)
C28 C27 K1 119.6(3)
C32 C27 K1 95.0(3)
C29 C28 C27 119.8(5)
C29 C28 C33 118.7(5)
C27 C28 C33 121.2(4)
C30 C29 C28 122.5(6)
C29 C30 C31 117.7(6)
C29 C30 C36 120.7(7)
C31 C30 C36 121.6(7)
C30 C31 C32 122.3(6)
C31 C32 C27 119.4(5)
C31 C32 C37 120.2(5)
C27 C32 C37 120.3(4)
N5 C33 C28 117.9(4)
N6 C37 C32 113.4(4)
F1 C40 F3 107.5(7)
F1 C40 F2 109.0(9)
F3 C40 F2 110.1(9)
F1 C40 S1 114.5(8)
F3 C40 S1 110.5(8)
F2 C40 S1 105.2(6)
C42 C41 C46 120.0
C42 C41 C47 120.0
C46 C41 C47 120.0
C41 C42 C43 120.0
C42 C43 C44 120.0
C45 C44 C43 120.0
C44 C45 C46 120.0
C41 C46 C45 120.0
C42' C41' C46' 120.0
C42' C41' C47' 120.0
C46' C41' C47' 120.0
C41' C42' C43' 120.0
C44' C43' C42' 120.0
C45' C44' C43' 120.0
C44' C45' C46' 120.0
C45' C46' C41' 120.0
C53 C48 C49 120.0
C53 C48 C54 120.0
C49 C48 C54 120.0
C50 C49 C48 120.0
C49 C50 C51 120.0
C50 C51 C52 120.0
C53 C52 C51 120.0
C52 C53 C48 120.0
C56 C55 C60 120.0
C56 C55 C61 120.0
C60 C55 C61 120.0
C55 C56 C57 120.0
C56 C57 C58 120.0
C59 C58 C57 120.0
C58 C59 C60 120.0
C55 C60 C59 120.0

loop_
_geom_bond_atom_site_label_1
_geom_bond_atom_site_label_2
_geom_bond_distance
Ce1 O3 2.285(3)
Ce1 O2 2.288(3)
Ce1 O1 2.302(3)
Ce1 O4 2.576(3)
Ce1 N5 2.707(4)
Ce1 N1 2.728(4)
Ce1 N3 2.731(4)
K1 O1 2.736(3)
K1 N6 2.815(4)
K1 O2 2.815(3)
K1 O3 2.833(3)
K1 N4 2.835(4)
K1 N2 2.876(5)
S1 O5 1.333(6)
S1 O4 1.439(3)
S1 O6 1.644(8)
S1 C40 1.738(10)
F1 C40 1.297(9)
F2 C40 1.381(13)
F3 C40 1.329(8)
O1 C1 1.333(5)
O2 C14 1.331(5)
O3 C27 1.327(5)
N1 C8 1.470(7)
N1 C9 1.472(6)
N1 C7 1.483(6)
N2 C12 1.460(8)
N2 C13 1.459(8)
N2 C11 1.470(7)
N3 C22 1.465(7)
N3 C21 1.473(6)
N3 C20 1.477(6)
N4 C25 1.457(6)
N4 C26 1.473(6)
N4 C24 1.472(6)
N5 C35 1.460(7)
N5 C33 1.468(7)
N5 C34 1.472(7)
N6 C39 1.456(7)
N6 C38 1.465(7)
N6 C37 1.468(6)
C1 C2 1.409(7)
C1 C6 1.414(7)
C2 C3 1.394(7)
C2 C7 1.489(7)
C3 C4 1.368(8)
C4 C5 1.385(8)
C4 C10 1.514(7)
C5 C6 1.396(7)
C6 C11 1.499(8)
C14 C15 1.395(6)
C14 C19 1.419(5)
C15 C16 1.391(6)
C15 C20 1.512(6)
C16 C17 1.383(7)
C17 C18 1.379(7)
C17 C23 1.531(7)
C18 C19 1.386(6)
C19 C24 1.497(6)
C27 C28 1.407(6)
C27 C32 1.414(6)
C28 C29 1.386(7)
C28 C33 1.497(7)
C29 C30 1.371(10)
C30 C31 1.384(10)
C30 C36 1.518(9)
C31 C32 1.389(8)
C32 C37 1.507(7)
C41 C42 1.3946
C41 C46 1.3950
C41 C47 1.5403
C42 C43 1.3951
C43 C44 1.3953
C44 C45 1.3949
C45 C46 1.3950
C41' C42' 1.3947
C41' C46' 1.3952
C41' C47' 1.5401
C42' C43' 1.3950
C43' C44' 1.3950
C44' C45' 1.3949
C45' C46' 1.3950
C48 C53 1.3950
C48 C49 1.3951
C48 C54 1.5401
C49 C50 1.3947
C50 C51 1.3950
C51 C52 1.3950
C52 C53 1.3949
C55 C56 1.3949
C55 C60 1.3950
C55 C61 1.5401
C56 C57 1.3951
C57 C58 1.3952
C58 C59 1.3951
C59 C60 1.3951
